data_2221608
loop_
_publ_author_name
'Qin, Xiang-Yang'
'Wang, Ping-An'
'Sun, Xiao-Li'

_publ_section_title 4,4,5,5-Tetramethyl-2-[4-(2-pyridyl)phenyl]-3,4-dihydroimidazole-1-oxyl-3-oxide
_journal_coeditor_code BT2927
_journal_issue 5
_journal_name_full 'Acta Crystallographica Section E'
_journal_page_first o1031
_journal_paper_doi 10.1107/S1600536809013221
_journal_volume 65
_journal_year 2009
_chemical_formula_iupac 'C18 H20 N3 O2'
_chemical_formula_moiety 'C18 H20 N3 O2'
_chemical_formula_sum 'C18 H20 N3 O2'
_chemical_formula_weight 310.37
_chemical_name_systematic 4,4,5,5-Tetramethyl-2-[4-(2-pyridyl)phenyl]-3,4-dihydroimidazole-1-oxyl-3-oxide
_space_group_IT_number 14
_symmetry_cell_setting monoclinic
_symmetry_space_group_name_Hall '-P 2ybc'
_symmetry_space_group_name_H-M 'P 1 21/c 1'
_atom_sites_solution_hydrogens geom
_atom_sites_solution_primary direct
_atom_sites_solution_secondary difmap
_audit_creation_method SHELXL-97
_cell_angle_alpha 90.00
_cell_angle_beta 109.45(3)
_cell_angle_gamma 90.00
_cell_formula_units_Z 4
_cell_length_a 8.5150(17)
_cell_length_b 22.286(5)
_cell_length_c 9.1360(18)
_cell_measurement_reflns_used 2819
_cell_measurement_temperature 293(2)
_cell_measurement_theta_max 25.01
_cell_measurement_theta_min 2.99
_cell_volume 1634.8(7)
_computing_cell_refinement 'SAINT (Bruker, 2007)'
_computing_data_collection 'APEX2 (Bruker, 2007)'
_computing_data_reduction 'SAINT (Sheldrick, 2008)'
_computing_molecular_graphics 'SHELXTL (Sheldrick, 2008)'
_computing_publication_material
;
<i>Mercury</i> (Macrae <i>et al.</i>, 2006) and CAMERON (Watkin <i>et
al.</i>,
1996)
;
_computing_structure_refinement 'SHELXL97 (Sheldrick, 2008)'
_computing_structure_solution 'SHELXS97 (Sheldrick, 2008)'
_diffrn_ambient_temperature 293(2)
_diffrn_detector_area_resol_mean 0
_diffrn_measured_fraction_theta_full 0.980
_diffrn_measured_fraction_theta_max 0.980
_diffrn_measurement_device_type 'Bruker SMART APEX CCD'
_diffrn_measurement_method \w
_diffrn_radiation_monochromator graphite
_diffrn_radiation_source 'fine-focus sealed tube'
_diffrn_radiation_type MoK\a
_diffrn_radiation_wavelength 0.71073
_diffrn_reflns_av_R_equivalents 0.0632
_diffrn_reflns_av_sigmaI/netI 0.0497
_diffrn_reflns_limit_h_max 10
_diffrn_reflns_limit_h_min -10
_diffrn_reflns_limit_k_max 26
_diffrn_reflns_limit_k_min -26
_diffrn_reflns_limit_l_max 10
_diffrn_reflns_limit_l_min -10
_diffrn_reflns_number 12953
_diffrn_reflns_theta_full 25.01
_diffrn_reflns_theta_max 25.01
_diffrn_reflns_theta_min 2.99
_diffrn_standards_decay_% 0
_diffrn_standards_interval_count 0
_diffrn_standards_interval_time 0
_diffrn_standards_number 0
_exptl_absorpt_coefficient_mu 0.084
_exptl_absorpt_correction_T_max 0.9834
_exptl_absorpt_correction_T_min 0.9834
_exptl_absorpt_correction_type multi-scan
_exptl_absorpt_process_details '(<i>SADABS</i>; Bruker, 2005)'
_exptl_crystal_colour blue
_exptl_crystal_density_diffrn 1.261
_exptl_crystal_density_method 'not measured'
_exptl_crystal_description block
_exptl_crystal_F_000 660
_exptl_crystal_size_max 0.20
_exptl_crystal_size_mid 0.20
_exptl_crystal_size_min 0.20
_refine_diff_density_max 0.213
_refine_diff_density_min -0.201
_refine_ls_extinction_method none
_refine_ls_goodness_of_fit_ref 1.094
_refine_ls_hydrogen_treatment constr
_refine_ls_matrix_type full
_refine_ls_number_parameters 212
_refine_ls_number_reflns 2819
_refine_ls_number_restraints 0
_refine_ls_restrained_S_all 1.094
_refine_ls_R_factor_all 0.1187
_refine_ls_R_factor_gt 0.0698
_refine_ls_shift/su_max 0.000
_refine_ls_shift/su_mean 0.000
_refine_ls_structure_factor_coef Fsqd
_refine_ls_weighting_details 'calc w=1/[\s^2^(Fo^2^)+(0.0512P)^2^+0.5834P] where P=(Fo^2^+2Fc^2^)/3'
_refine_ls_weighting_scheme calc
_refine_ls_wR_factor_gt 0.1278
_refine_ls_wR_factor_ref 0.1463
_reflns_number_gt 1896
_reflns_number_total 2819
_reflns_threshold_expression I>2\s(I)
_cod_data_source_file bt2927.cif
_cod_data_source_block I
_cod_depositor_comments
;
The following automatic conversions were performed:
'_symmetry_cell_setting' value 'Monoclinic' changed to 'monoclinic'
according to '/home/saulius/struct/CIF-dictionaries/cif_core.dic'
dictionary named 'cif_core.dic' version 2.4.1 from
2010-06-29.

'_exptl_absorpt_correction_type' value 'Multi-scan' changed
to 'multi-scan' according to
'/home/saulius/struct/CIF-dictionaries/cif_core.dic' dictionary named
'cif_core.dic' version 2.4.1 from 2010-06-29.

Automatic conversion script
Id: cif_fix_enum 1527 2010-12-29 10:47:43Z saulius 

The following automatic conversions were performed:

'_symmetry_cell_setting' value 'Monoclinic' changed to 'monoclinic'
according to /home/saulius/struct/CIF-dictionaries/cif_core.dic
dictionary named 'cif_core.dic' version 2.4.1 from
2010-06-29.

'_exptl_absorpt_correction_type' value 'Multi-scan'
changed to 'multi-scan' according to
/home/saulius/struct/CIF-dictionaries/cif_core.dic dictionary named
'cif_core.dic' version 2.4.1 from 2010-06-29.

Automatic conversion script
Id: cif_fix_values 1715 2011-07-08 13:25:40Z adriana 
;
_cod_original_cell_volume 1634.8(6)
_cod_original_sg_symbol_H-M 'P 21/c'
_cod_database_code 2221608
_cod_database_fobs_code 2221608

loop_
_symmetry_equiv_pos_as_xyz
'x, y, z'
'-x, y+1/2, -z+1/2'
'-x, -y, -z'
'x, -y-1/2, z-1/2'

loop_
_atom_site_type_symbol
_atom_site_label
_atom_site_fract_x
_atom_site_fract_y
_atom_site_fract_z
_atom_site_U_iso_or_equiv
_atom_site_adp_type
_atom_site_calc_flag
_atom_site_refinement_flags
_atom_site_occupancy
_atom_site_disorder_assembly
_atom_site_disorder_group
C C1 0.0559(3) 0.57868(12) 0.7773(3) 0.0406(7) Uani d . 1 . .
C C2 0.3900(3) 0.72221(12) 0.7712(3) 0.0370(6) Uani d . 1 . .
C C4 0.3958(3) 0.66754(12) 0.6990(3) 0.0432(7) Uani d . 1 . .
H H4 0.4731 0.6620 0.6483 0.052 Uiso calc R 1 . .
C C5 0.5033(3) 0.77122(11) 0.7688(3) 0.0377(6) Uani d . 1 . .
C C6 0.2755(3) 0.72855(12) 0.8480(3) 0.0469(7) Uani d . 1 . .
H H6 0.2695 0.7646 0.8972 0.056 Uiso calc R 1 . .
C C7 0.1736(3) 0.62798(11) 0.7782(3) 0.0365(6) Uani d . 1 . .
C C8 0.2889(3) 0.62182(12) 0.7019(3) 0.0440(7) Uani d . 1 . .
H H8 0.2939 0.5859 0.6516 0.053 Uiso calc R 1 . .
C C9 0.1706(3) 0.68223(12) 0.8522(3) 0.0482(8) Uani d . 1 . .
H H9 0.0959 0.6873 0.9058 0.058 Uiso calc R 1 . .
C C10 0.7488(3) 0.82333(12) 0.7781(3) 0.0422(7) Uani d . 1 . .
C C11 0.6108(3) 0.86972(12) 0.7722(3) 0.0412(7) Uani d . 1 . .
C C12 -0.1592(4) 0.48645(15) 0.7597(4) 0.0699(10) Uani d . 1 . .
H H12 -0.2267 0.4533 0.7561 0.084 Uiso calc R 1 . .
C C13 0.8852(4) 0.81846(14) 0.9347(4) 0.0612(9) Uani d . 1 . .
H H13A 0.8362 0.8120 1.0140 0.092 Uiso calc R 1 . .
H H13B 0.9490 0.8549 0.9558 0.092 Uiso calc R 1 . .
H H13C 0.9569 0.7854 0.9333 0.092 Uiso calc R 1 . .
C C14 0.8263(4) 0.82919(15) 0.6510(4) 0.0671(10) Uani d . 1 . .
H H14A 0.9077 0.7981 0.6628 0.101 Uiso calc R 1 . .
H H14B 0.8789 0.8677 0.6585 0.101 Uiso calc R 1 . .
H H14C 0.7411 0.8254 0.5514 0.101 Uiso calc R 1 . .
C C15 -0.0669(5) 0.58456(16) 0.8416(5) 0.0849(13) Uani d . 1 . .
H H15 -0.0773 0.6201 0.8908 0.102 Uiso calc R 1 . .
C C16 0.6523(4) 0.91381(15) 0.9054(4) 0.0726(11) Uani d . 1 . .
H H16A 0.5576 0.9390 0.8945 0.109 Uiso calc R 1 . .
H H16B 0.7450 0.9382 0.9045 0.109 Uiso calc R 1 . .
H H16C 0.6808 0.8923 1.0017 0.109 Uiso calc R 1 . .
C C18 0.5432(4) 0.90355(16) 0.6188(4) 0.0720(10) Uani d . 1 . .
H H18A 0.5157 0.8755 0.5343 0.108 Uiso calc R 1 . .
H H18B 0.6262 0.9310 0.6094 0.108 Uiso calc R 1 . .
H H18C 0.4452 0.9254 0.6161 0.108 Uiso calc R 1 . .
C C19 -0.0414(4) 0.48541(14) 0.6919(4) 0.0678(10) Uani d . 1 . .
H H19 -0.0351 0.4514 0.6352 0.081 Uiso calc R 1 . .
C C20 -0.1762(6) 0.53756(18) 0.8335(6) 0.1057(16) Uani d . 1 . .
H H20 -0.2595 0.5410 0.8779 0.127 Uiso calc R 1 . .
N N1 0.6539(3) 0.76539(10) 0.7555(3) 0.0437(6) Uani d . 1 . .
N N2 0.4734(3) 0.82976(10) 0.7821(3) 0.0455(6) Uani d . 1 . .
N N3 0.0669(3) 0.52930(11) 0.6995(3) 0.0597(7) Uani d . 1 . .
O O1 0.7257(3) 0.71598(9) 0.7424(3) 0.0689(7) Uani d . 1 . .
O O2 0.3395(3) 0.85231(9) 0.7914(3) 0.0739(7) Uani d . 1 . .

loop_
_atom_site_aniso_label
_atom_site_aniso_U_11
_atom_site_aniso_U_22
_atom_site_aniso_U_33
_atom_site_aniso_U_12
_atom_site_aniso_U_13
_atom_site_aniso_U_23
C1 0.0425(16) 0.0374(17) 0.0416(17) 0.0011(12) 0.0136(14) 0.0010(13)
C2 0.0350(15) 0.0354(16) 0.0390(16) 0.0010(12) 0.0101(13) 0.0015(12)
C4 0.0427(16) 0.0451(18) 0.0463(18) -0.0018(13) 0.0209(14) -0.0052(13)
C5 0.0364(15) 0.0377(17) 0.0398(17) 0.0032(12) 0.0139(13) -0.0007(12)
C6 0.0516(18) 0.0376(17) 0.0558(19) -0.0034(14) 0.0236(16) -0.0099(14)
C7 0.0369(15) 0.0352(16) 0.0352(16) -0.0006(11) 0.0089(13) 0.0004(12)
C8 0.0514(18) 0.0369(16) 0.0439(18) -0.0014(14) 0.0162(15) -0.0075(13)
C9 0.0455(17) 0.0437(18) 0.063(2) -0.0035(13) 0.0289(16) -0.0064(14)
C10 0.0409(16) 0.0403(16) 0.0478(18) -0.0064(12) 0.0180(14) -0.0031(13)
C11 0.0434(16) 0.0317(15) 0.0478(18) -0.0064(12) 0.0141(14) -0.0004(13)
C12 0.076(2) 0.049(2) 0.096(3) -0.0207(18) 0.044(2) -0.0010(19)
C13 0.0499(18) 0.063(2) 0.063(2) -0.0012(15) 0.0082(17) 0.0014(17)
C14 0.086(3) 0.065(2) 0.068(2) -0.0102(18) 0.049(2) -0.0028(17)
C15 0.117(3) 0.056(2) 0.119(3) -0.034(2) 0.090(3) -0.033(2)
C16 0.059(2) 0.067(2) 0.089(3) -0.0061(17) 0.021(2) -0.036(2)
C18 0.068(2) 0.067(2) 0.081(3) 0.0073(18) 0.025(2) 0.0286(19)
C19 0.065(2) 0.0379(19) 0.106(3) -0.0094(16) 0.036(2) -0.0121(18)
C20 0.138(4) 0.079(3) 0.147(4) -0.049(3) 0.110(4) -0.036(3)
N1 0.0433(14) 0.0372(14) 0.0532(16) -0.0005(11) 0.0194(12) -0.0037(11)
N2 0.0397(14) 0.0350(14) 0.0647(17) 0.0016(11) 0.0212(12) 0.0003(11)
N3 0.0569(17) 0.0402(16) 0.090(2) -0.0082(12) 0.0358(15) -0.0159(13)
O1 0.0569(14) 0.0418(13) 0.121(2) 0.0004(10) 0.0471(14) -0.0134(12)
O2 0.0542(14) 0.0416(13) 0.139(2) 0.0080(11) 0.0504(14) 0.0038(12)

loop_
_atom_type_symbol
_atom_type_description
_atom_type_scat_dispersion_real
_atom_type_scat_dispersion_imag
_atom_type_scat_source
C C 0.0033 0.0016 'International Tables Vol C Tables 4.2.6.8 and 6.1.1.4'
H H 0.0000 0.0000 'International Tables Vol C Tables 4.2.6.8 and 6.1.1.4'
N N 0.0061 0.0033 'International Tables Vol C Tables 4.2.6.8 and 6.1.1.4'
O O 0.0106 0.0060 'International Tables Vol C Tables 4.2.6.8 and 6.1.1.4'

loop_
_geom_angle_atom_site_label_1
_geom_angle_atom_site_label_2
_geom_angle_atom_site_label_3
_geom_angle_site_symmetry_1
_geom_angle_site_symmetry_3
_geom_angle
_geom_angle_publ_flag
N3 C1 C15 . . 120.7(3) ?
N3 C1 C7 . . 116.5(2) ?
C15 C1 C7 . . 122.6(3) ?
C6 C2 C4 . . 118.1(2) ?
C6 C2 C5 . . 120.7(2) ?
C4 C2 C5 . . 121.2(2) ?
C8 C4 C2 . . 120.8(3) ?
C8 C4 H4 . . 119.6 ?
C2 C4 H4 . . 119.6 ?
N1 C5 N2 . . 108.7(2) ?
N1 C5 C2 . . 126.0(2) ?
N2 C5 C2 . . 125.3(2) ?
C9 C6 C2 . . 120.8(3) ?
C9 C6 H6 . . 119.6 ?
C2 C6 H6 . . 119.6 ?
C8 C7 C9 . . 117.5(2) ?
C8 C7 C1 . . 120.9(2) ?
C9 C7 C1 . . 121.6(2) ?
C4 C8 C7 . . 121.4(2) ?
C4 C8 H8 . . 119.3 ?
C7 C8 H8 . . 119.3 ?
C6 C9 C7 . . 121.5(3) ?
C6 C9 H9 . . 119.3 ?
C7 C9 H9 . . 119.3 ?
N1 C10 C13 . . 106.1(2) ?
N1 C10 C14 . . 108.6(2) ?
C13 C10 C14 . . 109.6(2) ?
N1 C10 C11 . . 101.6(2) ?
C13 C10 C11 . . 114.5(2) ?
C14 C10 C11 . . 115.6(2) ?
N2 C11 C16 . . 108.4(2) ?
N2 C11 C18 . . 106.6(2) ?
C16 C11 C18 . . 109.5(3) ?
N2 C11 C10 . . 101.5(2) ?
C16 C11 C10 . . 115.7(2) ?
C18 C11 C10 . . 114.3(2) ?
C19 C12 C20 . . 117.6(3) ?
C19 C12 H12 . . 121.2 ?
C20 C12 H12 . . 121.2 ?
C10 C13 H13A . . 109.5 ?
C10 C13 H13B . . 109.5 ?
H13A C13 H13B . . 109.5 ?
C10 C13 H13C . . 109.5 ?
H13A C13 H13C . . 109.5 ?
H13B C13 H13C . . 109.5 ?
C10 C14 H14A . . 109.5 ?
C10 C14 H14B . . 109.5 ?
H14A C14 H14B . . 109.5 ?
C10 C14 H14C . . 109.5 ?
H14A C14 H14C . . 109.5 ?
H14B C14 H14C . . 109.5 ?
C1 C15 C20 . . 120.1(3) ?
C1 C15 H15 . . 120.0 ?
C20 C15 H15 . . 120.0 ?
C11 C16 H16A . . 109.5 ?
C11 C16 H16B . . 109.5 ?
H16A C16 H16B . . 109.5 ?
C11 C16 H16C . . 109.5 ?
H16A C16 H16C . . 109.5 ?
H16B C16 H16C . . 109.5 ?
C11 C18 H18A . . 109.5 ?
C11 C18 H18B . . 109.5 ?
H18A C18 H18B . . 109.5 ?
C11 C18 H18C . . 109.5 ?
H18A C18 H18C . . 109.5 ?
H18B C18 H18C . . 109.5 ?
N3 C19 C12 . . 125.1(3) ?
N3 C19 H19 . . 117.5 ?
C12 C19 H19 . . 117.5 ?
C12 C20 C15 . . 118.7(3) ?
C12 C20 H20 . . 120.7 ?
C15 C20 H20 . . 120.7 ?
O1 N1 C5 . . 126.4(2) ?
O1 N1 C10 . . 120.0(2) ?
C5 N1 C10 . . 113.2(2) ?
O2 N2 C5 . . 126.2(2) ?
O2 N2 C11 . . 120.3(2) ?
C5 N2 C11 . . 113.4(2) ?
C19 N3 C1 . . 117.7(3) ?

loop_
_geom_bond_atom_site_label_1
_geom_bond_atom_site_label_2
_geom_bond_site_symmetry_2
_geom_bond_distance
_geom_bond_publ_flag
C1 N3 . 1.331(3) ?
C1 C15 . 1.365(4) ?
C1 C7 . 1.486(4) ?
C2 C6 . 1.385(3) ?
C2 C4 . 1.394(4) ?
C2 C5 . 1.463(4) ?
C4 C8 . 1.373(4) ?
C4 H4 . 0.9300 ?
C5 N1 . 1.334(3) ?
C5 N2 . 1.343(3) ?
C6 C9 . 1.374(4) ?
C6 H6 . 0.9300 ?
C7 C8 . 1.388(4) ?
C7 C9 . 1.389(4) ?
C8 H8 . 0.9300 ?
C9 H9 . 0.9300 ?
C10 N1 . 1.501(3) ?
C10 C13 . 1.517(4) ?
C10 C14 . 1.520(4) ?
C10 C11 . 1.552(4) ?
C11 N2 . 1.497(3) ?
C11 C16 . 1.512(4) ?
C11 C18 . 1.525(4) ?
C12 C19 . 1.343(4) ?
C12 C20 . 1.356(5) ?
C12 H12 . 0.9300 ?
C13 H13A . 0.9600 ?
C13 H13B . 0.9600 ?
C13 H13C . 0.9600 ?
C14 H14A . 0.9600 ?
C14 H14B . 0.9600 ?
C14 H14C . 0.9600 ?
C15 C20 . 1.387(5) ?
C15 H15 . 0.9300 ?
C16 H16A . 0.9600 ?
C16 H16B . 0.9600 ?
C16 H16C . 0.9600 ?
C18 H18A . 0.9600 ?
C18 H18B . 0.9600 ?
C18 H18C . 0.9600 ?
C19 N3 . 1.331(4) ?
C19 H19 . 0.9300 ?
C20 H20 . 0.9300 ?
N1 O1 . 1.284(3) ?
N2 O2 . 1.274(3) ?

loop_
_geom_hbond_atom_site_label_D
_geom_hbond_atom_site_label_H
_geom_hbond_atom_site_label_A
_geom_hbond_site_symmetry_A
_geom_hbond_distance_DH
_geom_hbond_distance_HA
_geom_hbond_distance_DA
_geom_hbond_angle_DHA
C12 H12 O2 2_546 0.93 2.43 3.322(4) 161.0

loop_
_geom_torsion_atom_site_label_1
_geom_torsion_atom_site_label_2
_geom_torsion_atom_site_label_3
_geom_torsion_atom_site_label_4
_geom_torsion_site_symmetry_1
_geom_torsion_site_symmetry_2
_geom_torsion_site_symmetry_3
_geom_torsion_site_symmetry_4
_geom_torsion
_geom_torsion_publ_flag
C6 C2 C4 C8 . . . . 1.1(4) ?
C5 C2 C4 C8 . . . . -180.0(2) ?
C6 C2 C5 N1 . . . . 152.3(3) ?
C4 C2 C5 N1 . . . . -26.6(4) ?
C6 C2 C5 N2 . . . . -26.5(4) ?
C4 C2 C5 N2 . . . . 154.6(3) ?
C4 C2 C6 C9 . . . . -0.1(4) ?
C5 C2 C6 C9 . . . . -179.1(3) ?
N3 C1 C7 C8 . . . . -0.4(4) ?
C15 C1 C7 C8 . . . . -175.3(3) ?
N3 C1 C7 C9 . . . . 178.3(3) ?
C15 C1 C7 C9 . . . . 3.4(4) ?
C2 C4 C8 C7 . . . . -1.0(4) ?
C9 C7 C8 C4 . . . . -0.2(4) ?
C1 C7 C8 C4 . . . . 178.5(3) ?
C2 C6 C9 C7 . . . . -1.0(4) ?
C8 C7 C9 C6 . . . . 1.1(4) ?
C1 C7 C9 C6 . . . . -177.5(3) ?
N1 C10 C11 N2 . . . . 11.7(2) ?
C13 C10 C11 N2 . . . . -102.1(2) ?
C14 C10 C11 N2 . . . . 129.1(2) ?
N1 C10 C11 C16 . . . . 128.8(3) ?
C13 C10 C11 C16 . . . . 15.0(4) ?
C14 C10 C11 C16 . . . . -113.7(3) ?
N1 C10 C11 C18 . . . . -102.6(3) ?
C13 C10 C11 C18 . . . . 143.6(3) ?
C14 C10 C11 C18 . . . . 14.8(3) ?
N3 C1 C15 C20 . . . . 3.5(6) ?
C7 C1 C15 C20 . . . . 178.2(4) ?
C20 C12 C19 N3 . . . . 4.3(6) ?
C19 C12 C20 C15 . . . . -3.0(7) ?
C1 C15 C20 C12 . . . . -0.7(7) ?
N2 C5 N1 O1 . . . . 179.1(2) ?
C2 C5 N1 O1 . . . . 0.1(4) ?
N2 C5 N1 C10 . . . . 6.8(3) ?
C2 C5 N1 C10 . . . . -172.3(2) ?
C13 C10 N1 O1 . . . . -65.1(3) ?
C14 C10 N1 O1 . . . . 52.6(3) ?
C11 C10 N1 O1 . . . . 175.0(2) ?
C13 C10 N1 C5 . . . . 107.8(3) ?
C14 C10 N1 C5 . . . . -134.5(3) ?
C11 C10 N1 C5 . . . . -12.1(3) ?
N1 C5 N2 O2 . . . . 177.4(3) ?
C2 C5 N2 O2 . . . . -3.6(4) ?
N1 C5 N2 C11 . . . . 2.2(3) ?
C2 C5 N2 C11 . . . . -178.8(2) ?
C16 C11 N2 O2 . . . . 52.8(3) ?
C18 C11 N2 O2 . . . . -65.0(3) ?
C10 C11 N2 O2 . . . . 175.1(2) ?
C16 C11 N2 C5 . . . . -131.6(3) ?
C18 C11 N2 C5 . . . . 110.5(3) ?
C10 C11 N2 C5 . . . . -9.4(3) ?
C12 C19 N3 C1 . . . . -1.6(5) ?
C15 C1 N3 C19 . . . . -2.5(5) ?
C7 C1 N3 C19 . . . . -177.5(3) ?
